data_4126037
loop_
_publ_author_name
'Zhao, Xian-He'
'Zhang, Qing'
'Du, Ji-Yuan'
'Lu, Xin-Yun'
'Cao, Ye-Xing'
'Deng, Yu-Hua'
'Fan, Chun-An'

_publ_section_title
;
 Total Synthesis of (+-)-Lycojaponicumin D and Lycodoline-Type Lycopodium
 Alkaloids.
;
_journal_issue 20
_journal_name_full 'Journal of the American Chemical Society'
_journal_page_first 7095
_journal_page_last 7103
_journal_paper_doi 10.1021/jacs.7b03280
_journal_volume 139
_journal_year 2017
_chemical_formula_moiety 'C16 H23 N O3'
_chemical_formula_sum 'C16 H23 N O3'
_chemical_formula_weight 277.35
_chemical_name_systematic
;
 ? 
;
_space_group_crystal_system triclinic
_space_group_IT_number 2
_space_group_name_Hall '-P 1'
_space_group_name_H-M_alt 'P -1'
_symmetry_space_group_name_Hall '-P 1'
_symmetry_space_group_name_H-M 'P -1'
_atom_sites_solution_hydrogens geom
_atom_sites_solution_primary direct
_atom_sites_solution_secondary difmap
_audit_creation_date 2017-03-20
_audit_creation_method
;
Olex2 1.2
(compiled 2014.09.19 svn.r3010 for OlexSys, GUI svn.r4874)
;
_cell_angle_alpha 91.404(18)
_cell_angle_beta 104.88(2)
_cell_angle_gamma 116.48(2)
_cell_formula_units_Z 2
_cell_length_a 8.499(3)
_cell_length_b 9.1139(17)
_cell_length_c 10.798(3)
_cell_measurement_reflns_used 873
_cell_measurement_temperature 293.8(3)
_cell_measurement_theta_max 27.3640
_cell_measurement_theta_min 3.8850
_cell_volume 714.1(4)
_computing_cell_refinement
;
CrysAlisPro, Agilent Technologies,
Version 1.171.37.35 (release 13-08-2014 CrysAlis171 .NET)
(compiled Aug 13 2014,18:06:01)
;
_computing_data_collection
;
CrysAlisPro, Agilent Technologies,
Version 1.171.37.35 (release 13-08-2014 CrysAlis171 .NET)
(compiled Aug 13 2014,18:06:01)
;
_computing_data_reduction
;
CrysAlisPro, Agilent Technologies,
Version 1.171.37.35 (release 13-08-2014 CrysAlis171 .NET)
(compiled Aug 13 2014,18:06:01)
;
_computing_molecular_graphics 'Olex2 (Dolomanov et al., 2009)'
_computing_publication_material 'Olex2 (Dolomanov et al., 2009)'
_computing_structure_refinement 'ShelXL (Sheldrick, 2015)'
_computing_structure_solution 'ShelXS (Sheldrick, 2008)'
_diffrn_ambient_environment air
_diffrn_ambient_temperature 293.8(3)
_diffrn_detector 'CCD plate'
_diffrn_detector_area_resol_mean 16.0733
_diffrn_detector_type Eos
_diffrn_measured_fraction_theta_full 0.997
_diffrn_measured_fraction_theta_max 0.998
_diffrn_measurement_details
;
#__ type_ start__ end____ width___ exp.time_
  1 omega    0.00   93.60   1.9500    5.0000
omega____ theta____ kappa____ phi______ frames
    -       22.7867   57.0000  -30.0000 48

#__ type_ start__ end____ width___ exp.time_
  2 omega   13.00   53.95   1.9500    5.0000
omega____ theta____ kappa____ phi______ frames
    -      -19.5055   77.0000   60.0000 21

#__ type_ start__ end____ width___ exp.time_
  3 omega   46.00   86.95   1.9500    5.0000
omega____ theta____ kappa____ phi______ frames
    -       22.7867  178.0000 -120.0000 21

#__ type_ start__ end____ width___ exp.time_
  4 omega  -47.00   46.60   1.9500    5.0000
omega____ theta____ kappa____ phi______ frames
    -       22.7867  -57.0000 -180.0000 48

#__ type_ start__ end____ width___ exp.time_
  5 omega  -18.00   65.85   1.9500    5.0000
omega____ theta____ kappa____ phi______ frames
    -       22.7867  -99.0000   60.0000 43

#__ type_ start__ end____ width___ exp.time_
  6 omega   -5.00   24.25   1.9500    5.0000
omega____ theta____ kappa____ phi______ frames
    -      -19.5055  -99.0000   90.0000 15
;
_diffrn_measurement_device 'four-circle diffractometer'
_diffrn_measurement_device_type 'SuperNova, Dual, Cu at zero, Eos'
_diffrn_measurement_method '\w scans'
_diffrn_orient_matrix_UB_11 -0.0700802000
_diffrn_orient_matrix_UB_12 -0.0166104000
_diffrn_orient_matrix_UB_13 0.0299377000
_diffrn_orient_matrix_UB_21 0.0557855000
_diffrn_orient_matrix_UB_22 0.0778055000
_diffrn_orient_matrix_UB_23 0.0413733000
_diffrn_orient_matrix_UB_31 -0.0390368000
_diffrn_orient_matrix_UB_32 0.0378212000
_diffrn_orient_matrix_UB_33 -0.0461924000
_diffrn_radiation_monochromator mirror
_diffrn_radiation_probe x-ray
_diffrn_radiation_type MoK\a
_diffrn_radiation_wavelength 0.71073
_diffrn_reflns_av_R_equivalents 0.0311
_diffrn_reflns_av_unetI/netI 0.0651
_diffrn_reflns_limit_h_max 10
_diffrn_reflns_limit_h_min -10
_diffrn_reflns_limit_k_max 11
_diffrn_reflns_limit_k_min -10
_diffrn_reflns_limit_l_max 11
_diffrn_reflns_limit_l_min -13
_diffrn_reflns_number 4522
_diffrn_reflns_theta_full 25.50
_diffrn_reflns_theta_max 26.02
_diffrn_reflns_theta_min 3.45
_diffrn_source 'SuperNova (Mo) X-ray Source'
_exptl_absorpt_coefficient_mu 0.088
_exptl_absorpt_correction_T_max 1.00000
_exptl_absorpt_correction_T_min 0.68044
_exptl_absorpt_correction_type multi-scan
_exptl_absorpt_process_details
;
CrysAlisPro, Agilent Technologies,
Version 1.171.37.35 (release 13-08-2014 CrysAlis171 .NET)
(compiled Aug 13 2014,18:06:01)
Empirical absorption correction using spherical harmonics,
 implemented in SCALE3 ABSPACK scaling algorithm.
;
_exptl_crystal_colour 'clear light colourless'
_exptl_crystal_colour_lustre clear
_exptl_crystal_colour_modifier light
_exptl_crystal_colour_primary colourless
_exptl_crystal_density_diffrn 1.290
_exptl_crystal_density_method 'not measured'
_exptl_crystal_description block
_exptl_crystal_F_000 300
_exptl_crystal_size_max 0.25
_exptl_crystal_size_mid 0.22
_exptl_crystal_size_min 0.18
_refine_diff_density_max 0.198
_refine_diff_density_min -0.188
_refine_diff_density_rms 0.045
_refine_ls_extinction_method none
_refine_ls_goodness_of_fit_ref 1.031
_refine_ls_hydrogen_treatment constr
_refine_ls_matrix_type full
_refine_ls_number_parameters 184
_refine_ls_number_reflns 2817
_refine_ls_number_restraints 0
_refine_ls_restrained_S_all 1.031
_refine_ls_R_factor_all 0.1005
_refine_ls_R_factor_gt 0.0590
_refine_ls_shift/su_max 0.000
_refine_ls_shift/su_mean 0.000
_refine_ls_structure_factor_coef Fsqd
_refine_ls_weighting_details 'calc w=1/[\s^2^(Fo^2^)+(0.0455P)^2^+0.2757P] where P=(Fo^2^+2Fc^2^)/3'
_refine_ls_weighting_scheme calc
_refine_ls_wR_factor_gt 0.1238
_refine_ls_wR_factor_ref 0.1542
_reflns_number_gt 1733
_reflns_number_total 2817
_reflns_threshold_expression >2sigma(I)
_cod_data_source_file ja7b03280_si_006.cif
_cod_data_source_block zhaoxh_0725
_cod_depositor_comments 'Adding full bibliography for 4126037--4126039.cif.'
_cod_original_cell_volume 714.2(3)
_cod_database_code 4126037
_reflns_odcompleteness_completeness 99.76
_reflns_odcompleteness_iscentric 1
_reflns_odcompleteness_theta 26.32
_olex2_refinement_description
;
1. Others
 Fixed Uiso: H1(0.096) H3(0.066) H5A(0.057) H5B(0.057) H6(0.049) H8A(0.053)
 H8B(0.053) H9A(0.059) H9B(0.059) H10A(0.05) H10B(0.05) H11A(0.048) H11B(0.048)
 H12A(0.054) H12B(0.054) H13A(0.053) H13B(0.053) H14(0.045) H15A(0.041)
 H15B(0.041) H16A(0.082) H16B(0.082) H16C(0.082)
 Fixed X: H1(0.6739) H3(1.0234) H5A(0.764) H5B(0.9381) H6(0.9984) H8A(0.7106)
 H8B(0.6421) H9A(0.7318) H9B(0.5317) H10A(0.655) H10B(0.6057) H11A(0.7932)
 H11B(0.9977) H12A(0.8744) H12B(0.6758) H13A(1.2358) H13B(1.2728) H14(1.1553)
 H15A(1.2204) H15B(1.1654) H16A(1.5005) H16B(1.4676) H16C(1.4404)
 Fixed Y: H1(0.6113) H3(0.6741) H5A(0.9054) H5B(1.0244) H6(0.9773) H8A(0.7432)
 H8B(0.6453) H9A(0.52) H9B(0.4542) H10A(0.2773) H10B(0.3493) H11A(0.2125)
 H11B(0.3376) H12A(0.3724) H12B(0.3002) H13A(1.0678) H13B(0.9894) H14(0.8256)
 H15A(0.6875) H15B(0.596) H16A(0.9315) H16B(1.0034) H16C(0.8213)
 Fixed Z: H1(-0.1291) H3(0.5121) H5A(0.2046) H5B(0.168) H6(0.3795) H8A(0.4117)
 H8B(0.2707) H9A(0.5018) H9B(0.4069) H10A(0.3724) H10B(0.2464) H11A(0.232)
 H11B(0.2392) H12A(0.0385) H12B(0.0557) H13A(0.279) H13B(0.4039) H14(0.1464)
 H15A(0.3746) H15B(0.2335) H16A(0.334) H16B(0.2049) H16C(0.2)
;
_olex2_date_sample_data_collection 2016-07-25
_olex2_submission_special_instructions 'No special instructions were received'

loop_
_space_group_symop_id
_space_group_symop_operation_xyz
1 'x, y, z'
2 '-x, -y, -z'

loop_
_atom_site_label
_atom_site_type_symbol
_atom_site_fract_x
_atom_site_fract_y
_atom_site_fract_z
_atom_site_U_iso_or_equiv
_atom_site_adp_type
_atom_site_occupancy
_atom_site_calc_flag
_atom_site_refinement_flags_posn
O1 O 0.7013(3) 0.5507(3) -0.08339(19) 0.0638(6) Uani 1 d .
H1 H 0.6739 0.6113 -0.1291 0.096 Uiso 1 calc GR
O2 O 0.7489(4) 0.8454(3) -0.0415(2) 0.0840(8) Uani 1 d .
O3 O 1.0356(3) 0.7623(2) 0.48832(17) 0.0437(5) Uani 1 d .
H3 H 1.0234 0.6741 0.5121 0.066 Uiso 1 calc GR
N1 N 0.8803(3) 0.4425(2) 0.32866(19) 0.0330(5) Uani 1 d .
C1 C 0.9442(3) 0.6040(3) 0.2758(2) 0.0303(5) Uani 1 d .
C2 C 0.8372(3) 0.5491(3) 0.1328(2) 0.0343(6) Uani 1 d .
C3 C 0.7846(3) 0.6305(3) 0.0439(3) 0.0426(7) Uani 1 d .
C4 C 0.8037(4) 0.7989(4) 0.0593(3) 0.0492(7) Uani 1 d .
C5 C 0.8725(4) 0.9127(3) 0.1855(3) 0.0479(7) Uani 1 d .
H5A H 0.7640 0.9054 0.2046 0.057 Uiso 1 calc R
H5B H 0.9381 1.0244 0.1680 0.057 Uiso 1 calc R
C6 C 0.9953(4) 0.9008(3) 0.3124(3) 0.0406(6) Uani 1 d .
H6 H 0.9984 0.9773 0.3795 0.049 Uiso 1 calc R
C7 C 0.9202(3) 0.7304(3) 0.3571(2) 0.0349(6) Uani 1 d .
C8 C 0.7213(4) 0.6631(3) 0.3582(3) 0.0445(7) Uani 1 d .
H8A H 0.7106 0.7432 0.4117 0.053 Uiso 1 calc R
H8B H 0.6421 0.6453 0.2707 0.053 Uiso 1 calc R
C9 C 0.6607(4) 0.5001(3) 0.4114(3) 0.0488(7) Uani 1 d .
H9A H 0.7318 0.5200 0.5018 0.059 Uiso 1 calc R
H9B H 0.5317 0.4542 0.4069 0.059 Uiso 1 calc R
C10 C 0.6881(3) 0.3780(3) 0.3341(3) 0.0416(6) Uani 1 d .
H10A H 0.6550 0.2773 0.3724 0.050 Uiso 1 calc R
H10B H 0.6057 0.3493 0.2464 0.050 Uiso 1 calc R
C11 C 0.8756(4) 0.3264(3) 0.2278(3) 0.0402(6) Uani 1 d .
H11A H 0.7932 0.2125 0.2320 0.048 Uiso 1 calc R
H11B H 0.9977 0.3376 0.2392 0.048 Uiso 1 calc R
C12 C 0.8055(4) 0.3748(3) 0.0969(3) 0.0447(7) Uani 1 d .
H12A H 0.8744 0.3724 0.0385 0.054 Uiso 1 calc R
H12B H 0.6758 0.3002 0.0557 0.054 Uiso 1 calc R
C13 C 1.1963(4) 0.9650(3) 0.3145(3) 0.0440(7) Uani 1 d .
H13A H 1.2358 1.0678 0.2790 0.053 Uiso 1 calc R
H13B H 1.2728 0.9894 0.4039 0.053 Uiso 1 calc R
C14 C 1.2256(3) 0.8420(3) 0.2376(3) 0.0378(6) Uani 1 d .
H14 H 1.1553 0.8256 0.1464 0.045 Uiso 1 calc R
C15 C 1.1499(3) 0.6745(3) 0.2851(3) 0.0346(6) Uani 1 d .
H15A H 1.2204 0.6875 0.3746 0.041 Uiso 1 calc R
H15B H 1.1654 0.5960 0.2335 0.041 Uiso 1 calc R
C16 C 1.4272(4) 0.9054(3) 0.2448(3) 0.0547(8) Uani 1 d .
H16A H 1.5005 0.9315 0.3340 0.082 Uiso 1 calc GR
H16B H 1.4676 1.0034 0.2049 0.082 Uiso 1 calc GR
H16C H 1.4404 0.8213 0.2000 0.082 Uiso 1 calc GR

loop_
_atom_site_aniso_label
_atom_site_aniso_U_11
_atom_site_aniso_U_22
_atom_site_aniso_U_33
_atom_site_aniso_U_23
_atom_site_aniso_U_13
_atom_site_aniso_U_12
O1 0.0713(15) 0.0809(15) 0.0326(12) 0.0019(10) -0.0030(11) 0.0402(13)
O2 0.111(2) 0.0877(16) 0.0556(16) 0.0275(13) -0.0006(14) 0.0608(15)
O3 0.0605(12) 0.0393(9) 0.0309(11) 0.0032(7) 0.0077(9) 0.0263(9)
N1 0.0355(11) 0.0301(10) 0.0345(12) 0.0049(8) 0.0118(10) 0.0156(9)
C1 0.0339(13) 0.0306(12) 0.0299(14) 0.0060(10) 0.0089(11) 0.0182(10)
C2 0.0296(13) 0.0389(13) 0.0339(15) 0.0017(11) 0.0091(11) 0.0160(11)
C3 0.0370(15) 0.0564(16) 0.0315(16) 0.0031(12) 0.0045(12) 0.0227(13)
C4 0.0482(17) 0.0608(17) 0.0443(19) 0.0175(14) 0.0097(14) 0.0321(14)
C5 0.0594(18) 0.0497(15) 0.0519(19) 0.0196(13) 0.0205(15) 0.0378(14)
C6 0.0561(17) 0.0376(13) 0.0399(16) 0.0073(11) 0.0162(13) 0.0309(13)
C7 0.0429(14) 0.0360(12) 0.0312(15) 0.0040(10) 0.0102(12) 0.0237(11)
C8 0.0505(16) 0.0516(15) 0.0478(18) 0.0100(13) 0.0223(14) 0.0337(14)
C9 0.0497(17) 0.0579(17) 0.0498(19) 0.0127(14) 0.0252(15) 0.0288(14)
C10 0.0388(14) 0.0385(13) 0.0451(17) 0.0076(12) 0.0165(13) 0.0139(11)
C11 0.0411(15) 0.0316(12) 0.0452(17) -0.0011(11) 0.0124(13) 0.0155(11)
C12 0.0478(16) 0.0393(14) 0.0407(17) -0.0047(12) 0.0110(14) 0.0167(12)
C13 0.0499(16) 0.0297(12) 0.0467(18) 0.0069(11) 0.0090(14) 0.0167(12)
C14 0.0342(14) 0.0359(13) 0.0406(16) 0.0068(11) 0.0089(12) 0.0154(11)
C15 0.0351(13) 0.0312(12) 0.0390(15) 0.0035(10) 0.0078(12) 0.0186(11)
C16 0.0361(16) 0.0481(15) 0.070(2) 0.0073(14) 0.0146(15) 0.0119(13)

loop_
_atom_type_symbol
_atom_type_description
_atom_type_scat_dispersion_real
_atom_type_scat_dispersion_imag
_atom_type_scat_source
C C 0.0033 0.0016 'International Tables Vol C Tables 4.2.6.8 and 6.1.1.4'
H H 0.0000 0.0000 'International Tables Vol C Tables 4.2.6.8 and 6.1.1.4'
N N 0.0061 0.0033 'International Tables Vol C Tables 4.2.6.8 and 6.1.1.4'
O O 0.0106 0.0060 'International Tables Vol C Tables 4.2.6.8 and 6.1.1.4'

loop_
_geom_angle_atom_site_label_1
_geom_angle_atom_site_label_2
_geom_angle_atom_site_label_3
_geom_angle
C3 O1 H1 109.5
C7 O3 H3 109.5
C10 N1 C1 111.74(17)
C11 N1 C1 103.07(18)
C11 N1 C10 106.61(18)
N1 C1 C2 102.64(17)
N1 C1 C7 109.31(19)
N1 C1 C15 109.67(17)
C2 C1 C7 119.27(18)
C2 C1 C15 106.7(2)
C15 C1 C7 108.91(19)
C3 C2 C1 131.2(2)
C3 C2 C12 121.6(2)
C12 C2 C1 107.1(2)
O1 C3 C4 112.6(2)
C2 C3 O1 117.8(2)
C2 C3 C4 129.6(2)
O2 C4 C3 115.7(3)
O2 C4 C5 118.1(3)
C3 C4 C5 126.1(2)
C4 C5 H5A 106.2
C4 C5 H5B 106.2
C4 C5 C6 124.6(2)
H5A C5 H5B 106.4
C6 C5 H5A 106.2
C6 C5 H5B 106.2
C5 C6 H6 105.3
C5 C6 C7 115.2(2)
C7 C6 H6 105.3
C13 C6 C5 113.4(2)
C13 C6 H6 105.3
C13 C6 C7 111.22(19)
O3 C7 C1 108.57(18)
O3 C7 C6 103.87(19)
O3 C7 C8 108.6(2)
C6 C7 C1 111.2(2)
C8 C7 C1 111.3(2)
C8 C7 C6 112.92(19)
C7 C8 H8A 109.7
C7 C8 H8B 109.7
H8A C8 H8B 108.2
C9 C8 C7 109.9(2)
C9 C8 H8A 109.7
C9 C8 H8B 109.7
C8 C9 H9A 109.6
C8 C9 H9B 109.6
H9A C9 H9B 108.1
C10 C9 C8 110.2(2)
C10 C9 H9A 109.6
C10 C9 H9B 109.6
N1 C10 C9 113.4(2)
N1 C10 H10A 108.9
N1 C10 H10B 108.9
C9 C10 H10A 108.9
C9 C10 H10B 108.9
H10A C10 H10B 107.7
N1 C11 H11A 110.6
N1 C11 H11B 110.6
N1 C11 C12 105.64(19)
H11A C11 H11B 108.7
C12 C11 H11A 110.6
C12 C11 H11B 110.6
C2 C12 C11 104.2(2)
C2 C12 H12A 110.9
C2 C12 H12B 110.9
C11 C12 H12A 110.9
C11 C12 H12B 110.9
H12A C12 H12B 108.9
C6 C13 H13A 109.0
C6 C13 H13B 109.0
H13A C13 H13B 107.8
C14 C13 C6 113.1(2)
C14 C13 H13A 109.0
C14 C13 H13B 109.0
C13 C14 H14 107.9
C13 C14 C15 109.8(2)
C15 C14 H14 107.9
C16 C14 C13 112.3(2)
C16 C14 H14 107.9
C16 C14 C15 110.9(2)
C1 C15 H15A 109.1
C1 C15 H15B 109.1
C14 C15 C1 112.36(18)
C14 C15 H15A 109.1
C14 C15 H15B 109.1
H15A C15 H15B 107.9
C14 C16 H16A 109.5
C14 C16 H16B 109.5
C14 C16 H16C 109.5
H16A C16 H16B 109.5
H16A C16 H16C 109.5
H16B C16 H16C 109.5

loop_
_geom_bond_atom_site_label_1
_geom_bond_atom_site_label_2
_geom_bond_distance
O1 H1 0.8200
O1 C3 1.383(3)
O2 C4 1.233(3)
O3 H3 0.8200
O3 C7 1.438(3)
N1 C1 1.508(3)
N1 C10 1.487(3)
N1 C11 1.481(3)
C1 C2 1.516(3)
C1 C7 1.546(3)
C1 C15 1.545(3)
C2 C3 1.335(3)
C2 C12 1.510(3)
C3 C4 1.470(4)
C4 C5 1.501(4)
C5 H5A 0.9700
C5 H5B 0.9700
C5 C6 1.534(3)
C6 H6 0.9800
C6 C7 1.538(3)
C6 C13 1.532(4)
C7 C8 1.523(3)
C8 H8A 0.9700
C8 H8B 0.9700
C8 C9 1.521(4)
C9 H9A 0.9700
C9 H9B 0.9700
C9 C10 1.508(3)
C10 H10A 0.9700
C10 H10B 0.9700
C11 H11A 0.9700
C11 H11B 0.9700
C11 C12 1.543(4)
C12 H12A 0.9700
C12 H12B 0.9700
C13 H13A 0.9700
C13 H13B 0.9700
C13 C14 1.523(3)
C14 H14 0.9800
C14 C15 1.529(3)
C14 C16 1.524(3)
C15 H15A 0.9700
C15 H15B 0.9700
C16 H16A 0.9600
C16 H16B 0.9600
C16 H16C 0.9600

loop_
_geom_torsion_atom_site_label_1
_geom_torsion_atom_site_label_2
_geom_torsion_atom_site_label_3
_geom_torsion_atom_site_label_4
_geom_torsion
O1 C3 C4 O2 -1.9(4)
O1 C3 C4 C5 174.3(3)
O2 C4 C5 C6 -161.2(3)
O3 C7 C8 C9 -61.8(3)
N1 C1 C2 C3 154.5(3)
N1 C1 C2 C12 -29.9(2)
N1 C1 C7 O3 62.7(2)
N1 C1 C7 C6 176.33(19)
N1 C1 C7 C8 -56.8(2)
N1 C1 C15 C14 -177.86(19)
N1 C11 C12 C2 18.9(3)
C1 N1 C10 C9 -55.9(3)
C1 N1 C11 C12 -37.8(2)
C1 C2 C3 O1 174.3(2)
C1 C2 C3 C4 -4.6(5)
C1 C2 C12 C11 7.1(3)
C1 C7 C8 C9 57.7(3)
C2 C1 C7 O3 -179.82(19)
C2 C1 C7 C6 -66.1(3)
C2 C1 C7 C8 60.7(3)
C2 C1 C15 C14 71.7(2)
C2 C3 C4 O2 177.1(3)
C2 C3 C4 C5 -6.7(5)
C3 C2 C12 C11 -176.8(2)
C3 C4 C5 C6 22.7(4)
C4 C5 C6 C7 -54.7(4)
C4 C5 C6 C13 75.1(3)
C5 C6 C7 O3 -167.4(2)
C5 C6 C7 C1 76.0(3)
C5 C6 C7 C8 -49.9(3)
C5 C6 C13 C14 -77.8(3)
C6 C7 C8 C9 -176.4(2)
C6 C13 C14 C15 -54.2(3)
C6 C13 C14 C16 -178.0(2)
C7 C1 C2 C3 33.5(4)
C7 C1 C2 C12 -150.9(2)
C7 C1 C15 C14 -58.3(3)
C7 C6 C13 C14 54.0(3)
C7 C8 C9 C10 -55.7(3)
C8 C9 C10 N1 55.6(3)
C10 N1 C1 C2 -72.6(2)
C10 N1 C1 C7 55.0(2)
C10 N1 C1 C15 174.31(19)
C10 N1 C11 C12 80.0(2)
C11 N1 C1 C2 41.5(2)
C11 N1 C1 C7 169.08(18)
C11 N1 C1 C15 -71.6(2)
C11 N1 C10 C9 -167.8(2)
C12 C2 C3 O1 -0.7(4)
C12 C2 C3 C4 -179.7(3)
C13 C6 C7 O3 61.7(2)
C13 C6 C7 C1 -54.9(3)
C13 C6 C7 C8 179.2(2)
C13 C14 C15 C1 56.8(3)
C15 C1 C2 C3 -90.2(3)
C15 C1 C2 C12 85.4(2)
C15 C1 C7 O3 -57.2(2)
C15 C1 C7 C6 56.5(2)
C15 C1 C7 C8 -176.64(19)
C16 C14 C15 C1 -178.5(2)
